data_7159454
loop_
_publ_author_name
'Yamamoto, Koji'
'Matsui, Shun'
'Kato, Shin-Ichiro'
'Nakamura, Yosuke'

_publ_section_title
;
 A series of boron difluoride complexes of azinylcarbazoles: synthesis and
 structure-property relationships.
;
_journal_issue 26
_journal_name_full 'Organic &amp; biomolecular chemistry'
_journal_page_first 5398
_journal_page_last 5405
_journal_paper_doi 10.1039/d3ob00795b
_journal_volume 21
_journal_year 2023
_chemical_formula_moiety 'C29 H29 B F2 N2'
_chemical_formula_sum 'C29 H29 B F2 N2'
_chemical_formula_weight 454.35
_space_group_crystal_system monoclinic
_space_group_IT_number 14
_space_group_name_Hall '-P 2ybc'
_space_group_name_H-M_alt 'P 1 21/c 1'
_atom_sites_solution_hydrogens geom
_atom_sites_solution_primary dual
_audit_creation_date 2023-04-05
_audit_creation_method
;
Olex2 1.3
(compiled 2020.11.12 svn.r5f609507 for OlexSys, GUI svn.r6408)
;
_audit_update_record
;
2023-04-05 deposited with the CCDC.	2023-06-14 downloaded from the CCDC.
;
_cell_angle_alpha 90
_cell_angle_beta 108.450(5)
_cell_angle_gamma 90
_cell_formula_units_Z 4
_cell_length_a 13.7698(7)
_cell_length_b 14.1930(5)
_cell_length_c 12.6454(6)
_cell_measurement_reflns_used 13734
_cell_measurement_temperature 130
_cell_measurement_theta_max 29.6930
_cell_measurement_theta_min 2.9630
_cell_volume 2344.3(2)
_computing_cell_refinement 'CrysAlisPro 1.171.42.72a (Rigaku OD, 2022)'
_computing_data_collection 'CrysAlisPro 1.171.42.72a (Rigaku OD, 2022)'
_computing_data_reduction 'CrysAlisPro 1.171.42.72a (Rigaku OD, 2022)'
_computing_molecular_graphics 'Olex2 1.3 (Dolomanov et al., 2009)'
_computing_publication_material 'Olex2 1.3 (Dolomanov et al., 2009)'
_computing_structure_refinement 'SHELXL 2018/3 (Sheldrick, 2015)'
_computing_structure_solution 'SHELXT 2018/2 (Sheldrick, 2018)'
_diffrn_ambient_temperature 130
_diffrn_detector PILT
_diffrn_detector_area_resol_mean 5.8140
_diffrn_measured_fraction_theta_full 0.999
_diffrn_measured_fraction_theta_max 0.929
_diffrn_measurement_details
;
List of Runs (angles in degrees, time in seconds):

  # Type    Start    End  Width  t~exp~   \w     \q     \k     \f   Frames
#--------------------------------------------------------------------------
  1  \w   -103.00  77.00   0.25    5.00    --  -13.00  55.00 108.00  720
  2  \w   -103.00  77.00   0.25    5.00    --  -13.00  55.00 -36.00  720
  3  \w    -90.25  48.00   0.25    5.00    --  -13.00  55.00  36.00  553
  4  \w    -11.00  49.00   0.25    5.00    --  -13.00  55.00-108.00  240
  5  \w   -103.00  11.25   0.25    5.00    --  -13.00  55.00-180.00  457
;
_diffrn_measurement_device 'AFC11 (Right): Eulerian 3 circle'
_diffrn_measurement_device_type 'Rigaku Pilatus 200K'
_diffrn_measurement_method '\w scans'
_diffrn_orient_matrix_type 'CrysAlisPro convention (1999,Acta A55,543-557)'
_diffrn_orient_matrix_UB_11 0.0108536000
_diffrn_orient_matrix_UB_12 0.0362621000
_diffrn_orient_matrix_UB_13 0.0406897000
_diffrn_orient_matrix_UB_21 0.0156443000
_diffrn_orient_matrix_UB_22 -0.0342863000
_diffrn_orient_matrix_UB_23 0.0428971000
_diffrn_orient_matrix_UB_31 0.0508203000
_diffrn_orient_matrix_UB_32 0.0027768000
_diffrn_orient_matrix_UB_33 -0.0019095000
_diffrn_radiation_monochromator Confocal
_diffrn_radiation_probe x-ray
_diffrn_radiation_type 'Mo K\a'
_diffrn_radiation_wavelength 0.71073
_diffrn_reflns_av_R_equivalents 0.0467
_diffrn_reflns_av_unetI/netI 0.0413
_diffrn_reflns_Laue_measured_fraction_full 0.999
_diffrn_reflns_Laue_measured_fraction_max 0.929
_diffrn_reflns_limit_h_max 18
_diffrn_reflns_limit_h_min -19
_diffrn_reflns_limit_k_max 18
_diffrn_reflns_limit_k_min -19
_diffrn_reflns_limit_l_max 17
_diffrn_reflns_limit_l_min -16
_diffrn_reflns_number 39741
_diffrn_reflns_point_group_measured_fraction_full 0.999
_diffrn_reflns_point_group_measured_fraction_max 0.929
_diffrn_reflns_theta_full 25.242
_diffrn_reflns_theta_max 29.884
_diffrn_reflns_theta_min 2.870
_diffrn_source 'Rotating Anode'
_diffrn_source_type 'Enhance (Mo) X-ray Source'
_exptl_absorpt_coefficient_mu 0.085
_exptl_absorpt_correction_T_max 1.00000
_exptl_absorpt_correction_T_min 0.75342
_exptl_absorpt_correction_type multi-scan
_exptl_absorpt_process_details
;
CrysAlisPro 1.171.42.72a (Rigaku Oxford Diffraction, 2022)
Empirical absorption correction using spherical harmonics,
implemented in SCALE3 ABSPACK scaling algorithm.
;
_exptl_crystal_colour 'clear orange'
_exptl_crystal_colour_lustre clear
_exptl_crystal_colour_primary orange
_exptl_crystal_density_diffrn 1.287
_exptl_crystal_description block
_exptl_crystal_F_000 960
_exptl_crystal_size_max 0.08
_exptl_crystal_size_mid 0.08
_exptl_crystal_size_min 0.08
_refine_diff_density_max 0.360
_refine_diff_density_min -0.256
_refine_diff_density_rms 0.047
_refine_ls_extinction_method none
_refine_ls_goodness_of_fit_ref 1.040
_refine_ls_hydrogen_treatment constr
_refine_ls_matrix_type full
_refine_ls_number_parameters 346
_refine_ls_number_reflns 6294
_refine_ls_number_restraints 0
_refine_ls_restrained_S_all 1.040
_refine_ls_R_factor_all 0.0730
_refine_ls_R_factor_gt 0.0483
_refine_ls_shift/su_max 0.000
_refine_ls_shift/su_mean 0.000
_refine_ls_structure_factor_coef Fsqd
_refine_ls_weighting_details 'w=1/[\s^2^(Fo^2^)+(0.0565P)^2^+0.6675P] where P=(Fo^2^+2Fc^2^)/3'
_refine_ls_weighting_scheme calc
_refine_ls_wR_factor_gt 0.1118
_refine_ls_wR_factor_ref 0.1209
_reflns_Friedel_coverage 0.000
_reflns_number_gt 4636
_reflns_number_total 6294
_reflns_threshold_expression 'I > 2\s(I)'
_cod_data_source_file d3ob00795b2.cif
_cod_data_source_block 190708_yamakou_2_autored
_cod_original_cell_volume 2344.32(19)
_cod_database_code 7159454
_shelx_shelxl_version_number 2018/3
_chemical_oxdiff_formula 'C29 H29 B F2 N2'
_shelx_space_group_comment
;
The symmetry employed for this shelxl refinement is uniquely defined
by the following loop, which should always be used as a source of
symmetry information in preference to the above space-group names.
They are only intended as comments.
;
_reflns_odcompleteness_completeness 92.88
_reflns_odcompleteness_iscentric 1
_reflns_odcompleteness_theta 29.82
_olex2_refinement_description
;
1. Fixed Uiso
 At 1.2 times of:
  All C(H) groups
 At 1.5 times of:
  All C(H,H,H) groups
2. Others
 Sof(C4A)=Sof(H4AA)=Sof(H4AB)=Sof(H4AC)=1-FVAR(1)
 Sof(C4)=Sof(H4A)=Sof(H4B)=Sof(H4C)=FVAR(1)
 Sof(C1A)=Sof(H1AA)=Sof(H1AB)=Sof(H1AC)=1-FVAR(2)
 Sof(C1)=Sof(H1A)=Sof(H1B)=Sof(H1C)=FVAR(2)
 Sof(C3A)=Sof(H3AA)=Sof(H3AB)=Sof(H3AC)=1-FVAR(3)
 Sof(C3)=Sof(H3A)=Sof(H3B)=Sof(H3C)=FVAR(3)
3.a Aromatic/amide H refined with riding coordinates:
 C006(H006), C009(H009), C00E(H00E), C00H(H00H), C00K(H00K), C00L(H00L),
 C00M(H00M), C00O(H00O), C00Q(H00Q), C00R(H00R), C00T(H00T)
3.b Idealised Me refined as rotating group:
 C00N(H00A,H00B,H00C), C00P(H00D,H00F,H00G), C00U(H00I,H00J,H00N), C1(H1A,H1B,
 H1C), C3(H3A,H3B,H3C), C4(H4A,H4B,H4C), C4A(H4AA,H4AB,H4AC), C1A(H1AA,H1AB,
 H1AC), C3A(H3AA,H3AB,H3AC)
;
_olex2_submission_special_instructions 'No special instructions were received'
_oxdiff_exptl_absorpt_empirical_details
;
Empirical correction (ABSPACK) includes:
- Absorption correction using spherical harmonics
- Frame scaling
- Detector area scaling
;
_oxdiff_exptl_absorpt_empirical_full_max 1.622
_oxdiff_exptl_absorpt_empirical_full_min 0.708

loop_
_space_group_symop_operation_xyz
'x, y, z'
'-x, y+1/2, -z+1/2'
'-x, -y, -z'
'x, -y-1/2, z-1/2'

loop_
_atom_site_label
_atom_site_type_symbol
_atom_site_fract_x
_atom_site_fract_y
_atom_site_fract_z
_atom_site_U_iso_or_equiv
_atom_site_adp_type
_atom_site_occupancy
_atom_site_site_symmetry_order
_atom_site_calc_flag
_atom_site_refinement_flags_posn
_atom_site_refinement_flags_adp
_atom_site_refinement_flags_occupancy
_atom_site_disorder_assembly
_atom_site_disorder_group
F001 F 0.29805(6) 0.55288(6) 0.25070(8) 0.0332(2) Uani 1 1 d . . . . .
F002 F 0.34883(7) 0.43949(6) 0.15336(7) 0.0333(2) Uani 1 1 d . . . . .
N003 N 0.35039(8) 0.40425(7) 0.34021(9) 0.0170(2) Uani 1 1 d . . . . .
N004 N 0.47916(8) 0.51340(7) 0.30447(9) 0.0175(2) Uani 1 1 d . . . . .
C005 C 0.66357(10) 0.16254(9) 0.59982(11) 0.0190(3) Uani 1 1 d . . . . .
C006 C 0.47701(9) 0.21532(9) 0.52033(10) 0.0172(3) Uani 1 1 d . . . . .
H006 H 0.457651 0.163357 0.556584 0.021 Uiso 1 1 calc R U . . .
C007 C 0.58041(9) 0.23051(8) 0.53082(10) 0.0162(3) Uani 1 1 d . . . . .
C008 C 0.53663(9) 0.37981(9) 0.42495(10) 0.0160(2) Uani 1 1 d . . . . .
C009 C 0.60738(9) 0.31086(9) 0.48206(10) 0.0168(3) Uani 1 1 d . . . . .
H009 H 0.677317 0.319294 0.487851 0.020 Uiso 1 1 calc R U . . .
C00A C 0.29217(9) 0.27484(9) 0.41202(10) 0.0163(3) Uani 1 1 d . . . . .
C00B C 0.55954(10) 0.46880(9) 0.37822(10) 0.0165(3) Uani 1 1 d . . . . .
C00C C 0.40340(9) 0.27689(9) 0.45655(10) 0.0160(3) Uani 1 1 d . . . . .
C00D C 0.66006(10) 0.51054(9) 0.40475(10) 0.0176(3) Uani 1 1 d . . . . .
C00E C 0.21792(10) 0.21176(9) 0.42267(11) 0.0184(3) Uani 1 1 d . . . . .
H00E H 0.237126 0.159991 0.472576 0.022 Uiso 1 1 calc R U . . .
C00F C 0.26387(10) 0.35251(9) 0.33903(11) 0.0179(3) Uani 1 1 d . . . . .
C00G C 0.43371(9) 0.35735(8) 0.40882(10) 0.0156(2) Uani 1 1 d . . . . .
C00H C 0.74731(10) 0.47885(9) 0.49165(11) 0.0206(3) Uani 1 1 d . . . . .
H00H H 0.739584 0.432084 0.542142 0.025 Uiso 1 1 calc R U . . .
C00I C 0.11561(10) 0.22498(9) 0.35991(11) 0.0191(3) Uani 1 1 d . . . . .
C00J C 0.67371(11) 0.58976(9) 0.34139(11) 0.0209(3) Uani 1 1 d . . . . .
C00K C 0.49286(11) 0.59534(9) 0.25243(11) 0.0219(3) Uani 1 1 d . . . . .
H00K H 0.434406 0.626956 0.205108 0.026 Uiso 1 1 calc R U . . .
C00L C 0.58638(11) 0.63222(9) 0.26636(11) 0.0241(3) Uani 1 1 d . . . . .
H00L H 0.593375 0.686679 0.225699 0.029 Uiso 1 1 calc R U . . .
C00M C 0.09001(10) 0.30333(9) 0.28760(12) 0.0219(3) Uani 1 1 d . . . . .
H00M H 0.020228 0.312698 0.245168 0.026 Uiso 1 1 calc R U . . .
C00N C 0.62563(11) 0.05997(9) 0.58708(13) 0.0268(3) Uani 1 1 d . . . . .
H00A H 0.567354 0.054032 0.615343 0.040 Uiso 1 1 calc R U . . .
H00B H 0.681046 0.018358 0.629600 0.040 Uiso 1 1 calc R U . . .
H00C H 0.604327 0.042148 0.508170 0.040 Uiso 1 1 calc R U . . .
C00O C 0.16181(10) 0.36710(9) 0.27565(11) 0.0208(3) Uani 1 1 d . . . . .
H00O H 0.142307 0.419026 0.226016 0.025 Uiso 1 1 calc R U . . .
C00P C 0.76016(11) 0.16565(10) 0.56414(14) 0.0297(3) Uani 1 1 d . . . . .
H00D H 0.742178 0.150107 0.484750 0.044 Uiso 1 1 calc R U . . .
H00F H 0.810066 0.119833 0.607865 0.044 Uiso 1 1 calc R U . . .
H00G H 0.789913 0.228991 0.577002 0.044 Uiso 1 1 calc R U . . .
C00Q C 0.77285(11) 0.62573(10) 0.35585(12) 0.0257(3) Uani 1 1 d . . . . .
H00Q H 0.781616 0.677080 0.311538 0.031 Uiso 1 1 calc R U . . .
C00R C 0.85581(11) 0.58699(10) 0.43308(13) 0.0278(3) Uani 1 1 d . . . . .
H00R H 0.922658 0.608693 0.439281 0.033 Uiso 1 1 calc R U . . .
C00S C 0.03205(10) 0.15663(10) 0.36883(12) 0.0242(3) Uani 1 1 d . . . . .
C00T C 0.84269(10) 0.51499(10) 0.50357(12) 0.0243(3) Uani 1 1 d . . . . .
H00T H 0.900549 0.491007 0.560222 0.029 Uiso 1 1 calc R U . . .
C00U C 0.69030(12) 0.19139(11) 0.72288(12) 0.0317(3) Uani 1 1 d . . . . .
H00I H 0.715994 0.256264 0.732169 0.048 Uiso 1 1 calc R U . . .
H00J H 0.743054 0.149047 0.768944 0.048 Uiso 1 1 calc R U . . .
H00N H 0.628887 0.187265 0.746001 0.048 Uiso 1 1 calc R U . . .
B00V B 0.36262(11) 0.47637(10) 0.25885(13) 0.0200(3) Uani 1 1 d . . . . .
C1 C 0.0735(5) 0.0701(7) 0.4370(11) 0.053(3) Uani 0.471(16) 1 d . . P A 1
H1A H 0.122490 0.038621 0.407054 0.080 Uiso 0.471(16) 1 calc R U P A 1
H1B H 0.016979 0.026986 0.433678 0.080 Uiso 0.471(16) 1 calc R U P A 1
H1C H 0.107869 0.088340 0.514594 0.080 Uiso 0.471(16) 1 calc R U P A 1
C3 C -0.0318(10) 0.1243(9) 0.2561(8) 0.037(2) Uani 0.39(2) 1 d . . P A 1
H3A H -0.059334 0.179208 0.209093 0.056 Uiso 0.39(2) 1 calc R U P A 1
H3B H -0.088507 0.085644 0.262913 0.056 Uiso 0.39(2) 1 calc R U P A 1
H3C H 0.010293 0.086945 0.222137 0.056 Uiso 0.39(2) 1 calc R U P A 1
C4 C -0.0381(12) 0.2107(10) 0.4271(17) 0.067(3) Uani 0.46(2) 1 d . . P A 1
H4A H 0.003557 0.231079 0.501784 0.101 Uiso 0.46(2) 1 calc R U P A 1
H4B H -0.092472 0.168605 0.433194 0.101 Uiso 0.46(2) 1 calc R U P A 1
H4C H -0.068702 0.265977 0.382486 0.101 Uiso 0.46(2) 1 calc R U P A 1
C4A C 0.0004(10) 0.1808(7) 0.4671(7) 0.050(2) Uani 0.54(2) 1 d . . P A 2
H4AA H 0.059295 0.174992 0.534990 0.076 Uiso 0.54(2) 1 calc R U P A 2
H4AB H -0.053862 0.137733 0.471395 0.076 Uiso 0.54(2) 1 calc R U P A 2
H4AC H -0.025182 0.245708 0.460031 0.076 Uiso 0.54(2) 1 calc R U P A 2
C1A C 0.0755(3) 0.0537(3) 0.3783(9) 0.0387(17) Uani 0.529(16) 1 d . . P A 2
H1AA H 0.101512 0.041276 0.315867 0.058 Uiso 0.529(16) 1 calc R U P A 2
H1AB H 0.020925 0.008694 0.376126 0.058 Uiso 0.529(16) 1 calc R U P A 2
H1AC H 0.131310 0.046700 0.448740 0.058 Uiso 0.529(16) 1 calc R U P A 2
C3A C -0.0599(6) 0.1557(6) 0.2612(6) 0.0475(17) Uani 0.61(2) 1 d . . P A 2
H3AA H -0.095174 0.216610 0.252331 0.071 Uiso 0.61(2) 1 calc R U P A 2
H3AB H -0.107310 0.105476 0.265471 0.071 Uiso 0.61(2) 1 calc R U P A 2
H3AC H -0.035809 0.144564 0.197178 0.071 Uiso 0.61(2) 1 calc R U P A 2

loop_
_atom_site_aniso_label
_atom_site_aniso_U_11
_atom_site_aniso_U_22
_atom_site_aniso_U_33
_atom_site_aniso_U_23
_atom_site_aniso_U_13
_atom_site_aniso_U_12
F001 0.0240(4) 0.0237(4) 0.0516(6) 0.0153(4) 0.0116(4) 0.0074(3)
F002 0.0357(5) 0.0434(5) 0.0187(4) -0.0018(4) 0.0058(4) -0.0136(4)
N003 0.0145(5) 0.0164(5) 0.0193(5) 0.0011(4) 0.0041(4) 0.0001(4)
N004 0.0202(5) 0.0151(5) 0.0179(5) 0.0009(4) 0.0069(4) 0.0000(4)
C005 0.0159(6) 0.0174(6) 0.0223(6) 0.0039(5) 0.0041(5) 0.0013(5)
C006 0.0176(6) 0.0168(6) 0.0170(6) 0.0019(5) 0.0051(5) -0.0019(5)
C007 0.0164(6) 0.0158(6) 0.0159(6) 0.0006(5) 0.0044(5) 0.0015(5)
C008 0.0167(6) 0.0158(6) 0.0162(6) 0.0000(5) 0.0064(5) -0.0015(5)
C009 0.0141(6) 0.0176(6) 0.0186(6) -0.0007(5) 0.0052(5) -0.0013(5)
C00A 0.0159(6) 0.0174(6) 0.0156(6) -0.0017(5) 0.0050(5) 0.0014(5)
C00B 0.0196(6) 0.0152(6) 0.0164(6) -0.0013(5) 0.0080(5) 0.0003(5)
C00C 0.0158(6) 0.0169(6) 0.0158(6) -0.0020(5) 0.0058(5) -0.0009(5)
C00D 0.0209(6) 0.0156(6) 0.0185(6) -0.0038(5) 0.0094(5) -0.0020(5)
C00E 0.0173(6) 0.0187(6) 0.0194(6) 0.0007(5) 0.0062(5) -0.0004(5)
C00F 0.0171(6) 0.0168(6) 0.0201(6) -0.0019(5) 0.0065(5) -0.0007(5)
C00G 0.0168(6) 0.0145(6) 0.0152(6) -0.0008(5) 0.0045(5) 0.0016(5)
C00H 0.0220(7) 0.0189(6) 0.0212(7) -0.0011(5) 0.0073(5) -0.0020(5)
C00I 0.0159(6) 0.0200(6) 0.0214(6) -0.0022(5) 0.0059(5) -0.0022(5)
C00J 0.0265(7) 0.0182(6) 0.0207(7) -0.0035(5) 0.0113(6) -0.0044(5)
C00K 0.0278(7) 0.0168(6) 0.0208(6) 0.0037(5) 0.0071(6) 0.0018(5)
C00L 0.0334(8) 0.0171(6) 0.0233(7) 0.0036(5) 0.0110(6) -0.0043(5)
C00M 0.0146(6) 0.0227(6) 0.0261(7) -0.0002(5) 0.0031(5) 0.0019(5)
C00N 0.0231(7) 0.0180(6) 0.0365(8) 0.0057(6) 0.0054(6) 0.0015(5)
C00O 0.0191(6) 0.0178(6) 0.0229(7) 0.0022(5) 0.0031(5) 0.0031(5)
C00P 0.0194(7) 0.0275(7) 0.0424(9) 0.0114(7) 0.0102(6) 0.0054(6)
C00Q 0.0295(8) 0.0233(7) 0.0284(7) -0.0005(6) 0.0150(6) -0.0077(6)
C00R 0.0236(7) 0.0294(7) 0.0341(8) -0.0054(6) 0.0144(6) -0.0088(6)
C00S 0.0170(7) 0.0251(7) 0.0297(7) 0.0016(6) 0.0061(6) -0.0039(5)
C00T 0.0196(7) 0.0240(7) 0.0285(7) -0.0029(6) 0.0064(6) -0.0020(5)
C00U 0.0357(9) 0.0296(8) 0.0237(7) 0.0036(6) 0.0007(6) 0.0063(6)
B00V 0.0185(7) 0.0185(7) 0.0215(7) 0.0030(6) 0.0044(6) 0.0003(6)
C1 0.031(2) 0.052(4) 0.069(5) 0.032(4) 0.004(3) -0.019(2)
C3 0.034(5) 0.035(4) 0.033(3) 0.007(3) -0.003(3) -0.019(3)
C4 0.055(5) 0.069(6) 0.103(8) -0.035(5) 0.062(6) -0.033(4)
C4A 0.059(4) 0.048(4) 0.060(4) -0.012(2) 0.042(3) -0.026(3)
C1A 0.0230(17) 0.0216(16) 0.070(4) 0.007(2) 0.012(2) -0.0032(12)
C3A 0.029(3) 0.041(3) 0.055(3) 0.015(3) -0.012(2) -0.017(2)

loop_
_atom_type_symbol
_atom_type_description
_atom_type_scat_dispersion_real
_atom_type_scat_dispersion_imag
_atom_type_scat_source
C C 0.0033 0.0016 'International Tables Vol C Tables 4.2.6.8 and 6.1.1.4'
H H 0.0000 0.0000 'International Tables Vol C Tables 4.2.6.8 and 6.1.1.4'
B B 0.0013 0.0007 'International Tables Vol C Tables 4.2.6.8 and 6.1.1.4'
N N 0.0061 0.0033 'International Tables Vol C Tables 4.2.6.8 and 6.1.1.4'
F F 0.0171 0.0103 'International Tables Vol C Tables 4.2.6.8 and 6.1.1.4'

loop_
_geom_angle_atom_site_label_1
_geom_angle_atom_site_label_2
_geom_angle_atom_site_label_3
_geom_angle
_geom_angle_site_symmetry_1
_geom_angle_site_symmetry_3
_geom_angle_publ_flag
C00F N003 B00V 129.30(11) . . ?
C00G N003 C00F 106.96(10) . . ?
C00G N003 B00V 120.83(11) . . ?
C00B N004 C00K 121.10(11) . . ?
C00B N004 B00V 126.64(10) . . ?
C00K N004 B00V 112.05(10) . . ?
C00N C005 C007 111.51(10) . . ?
C00P C005 C007 111.94(11) . . ?
C00P C005 C00N 107.08(11) . . ?
C00P C005 C00U 109.75(12) . . ?
C00U C005 C007 107.68(11) . . ?
C00U C005 C00N 108.84(12) . . ?
C007 C006 H006 120.3 . . ?
C00C C006 H006 120.3 . . ?
C00C C006 C007 119.39(11) . . ?
C006 C007 C005 120.49(11) . . ?
C009 C007 C005 120.41(11) . . ?
C009 C007 C006 119.03(11) . . ?
C009 C008 C00B 126.98(11) . . ?
C00G C008 C009 114.81(11) . . ?
C00G C008 C00B 118.16(11) . . ?
C007 C009 C008 123.68(11) . . ?
C007 C009 H009 118.2 . . ?
C008 C009 H009 118.2 . . ?
C00E C00A C00C 133.49(12) . . ?
C00E C00A C00F 120.31(11) . . ?
C00F C00A C00C 106.04(11) . . ?
N004 C00B C008 116.41(11) . . ?
N004 C00B C00D 118.79(11) . . ?
C00D C00B C008 124.80(11) . . ?
C006 C00C C00A 134.29(11) . . ?
C006 C00C C00G 119.77(11) . . ?
C00G C00C C00A 105.52(11) . . ?
C00H C00D C00B 124.31(11) . . ?
C00H C00D C00J 117.02(12) . . ?
C00J C00D C00B 118.66(12) . . ?
C00A C00E H00E 120.1 . . ?
C00I C00E C00A 119.84(12) . . ?
C00I C00E H00E 120.1 . . ?
N003 C00F C00A 110.24(11) . . ?
C00O C00F N003 129.00(12) . . ?
C00O C00F C00A 120.73(12) . . ?
N003 C00G C008 125.86(11) . . ?
N003 C00G C00C 111.15(11) . . ?
C008 C00G C00C 122.82(11) . . ?
C00D C00H H00H 119.6 . . ?
C00T C00H C00D 120.80(12) . . ?
C00T C00H H00H 119.6 . . ?
C00E C00I C00M 118.37(12) . . ?
C00E C00I C00S 121.26(12) . . ?
C00M C00I C00S 120.38(11) . . ?
C00L C00J C00D 118.61(12) . . ?
C00L C00J C00Q 121.04(12) . . ?
C00Q C00J C00D 120.34(13) . . ?
N004 C00K H00K 118.9 . . ?
C00L C00K N004 122.30(13) . . ?
C00L C00K H00K 118.9 . . ?
C00J C00L H00L 120.1 . . ?
C00K C00L C00J 119.85(12) . . ?
C00K C00L H00L 120.1 . . ?
C00I C00M H00M 118.5 . . ?
C00O C00M C00I 123.06(12) . . ?
C00O C00M H00M 118.5 . . ?
C005 C00N H00A 109.5 . . ?
C005 C00N H00B 109.5 . . ?
C005 C00N H00C 109.5 . . ?
H00A C00N H00B 109.5 . . ?
H00A C00N H00C 109.5 . . ?
H00B C00N H00C 109.5 . . ?
C00F C00O H00O 121.2 . . ?
C00M C00O C00F 117.70(12) . . ?
C00M C00O H00O 121.2 . . ?
C005 C00P H00D 109.5 . . ?
C005 C00P H00F 109.5 . . ?
C005 C00P H00G 109.5 . . ?
H00D C00P H00F 109.5 . . ?
H00D C00P H00G 109.5 . . ?
H00F C00P H00G 109.5 . . ?
C00J C00Q H00Q 119.9 . . ?
C00R C00Q C00J 120.22(13) . . ?
C00R C00Q H00Q 119.9 . . ?
C00Q C00R H00R 119.9 . . ?
C00Q C00R C00T 120.10(13) . . ?
C00T C00R H00R 119.9 . . ?
C00I C00S C4 108.0(3) . . ?
C00I C00S C1A 108.5(2) . . ?
C00I C00S C3A 111.5(3) . . ?
C1 C00S C00I 113.6(2) . . ?
C1 C00S C4 107.8(10) . . ?
C3 C00S C00I 110.7(4) . . ?
C3 C00S C1 107.4(7) . . ?
C3 C00S C4 109.4(9) . . ?
C4A C00S C00I 110.0(3) . . ?
C4A C00S C1A 111.0(6) . . ?
C4A C00S C3A 111.5(7) . . ?
C3A C00S C1A 104.3(5) . . ?
C00H C00T C00R 120.84(13) . . ?
C00H C00T H00T 119.6 . . ?
C00R C00T H00T 119.6 . . ?
C005 C00U H00I 109.5 . . ?
C005 C00U H00J 109.5 . . ?
C005 C00U H00N 109.5 . . ?
H00I C00U H00J 109.5 . . ?
H00I C00U H00N 109.5 . . ?
H00J C00U H00N 109.5 . . ?
F001 B00V F002 109.52(11) . . ?
F001 B00V N003 112.17(11) . . ?
F001 B00V N004 108.27(10) . . ?
F002 B00V N003 113.03(11) . . ?
F002 B00V N004 106.54(11) . . ?
N003 B00V N004 107.01(10) . . ?
C00S C1 H1A 109.5 . . ?
C00S C1 H1B 109.5 . . ?
C00S C1 H1C 109.5 . . ?
H1A C1 H1B 109.5 . . ?
H1A C1 H1C 109.5 . . ?
H1B C1 H1C 109.5 . . ?
C00S C3 H3A 109.5 . . ?
C00S C3 H3B 109.5 . . ?
C00S C3 H3C 109.5 . . ?
H3A C3 H3B 109.5 . . ?
H3A C3 H3C 109.5 . . ?
H3B C3 H3C 109.5 . . ?
C00S C4 H4A 109.5 . . ?
C00S C4 H4B 109.5 . . ?
C00S C4 H4C 109.5 . . ?
H4A C4 H4B 109.5 . . ?
H4A C4 H4C 109.5 . . ?
H4B C4 H4C 109.5 . . ?
C00S C4A H4AA 109.5 . . ?
C00S C4A H4AB 109.5 . . ?
C00S C4A H4AC 109.5 . . ?
H4AA C4A H4AB 109.5 . . ?
H4AA C4A H4AC 109.5 . . ?
H4AB C4A H4AC 109.5 . . ?
C00S C1A H1AA 109.5 . . ?
C00S C1A H1AB 109.5 . . ?
C00S C1A H1AC 109.5 . . ?
H1AA C1A H1AB 109.5 . . ?
H1AA C1A H1AC 109.5 . . ?
H1AB C1A H1AC 109.5 . . ?
C00S C3A H3AA 109.5 . . ?
C00S C3A H3AB 109.5 . . ?
C00S C3A H3AC 109.5 . . ?
H3AA C3A H3AB 109.5 . . ?
H3AA C3A H3AC 109.5 . . ?
H3AB C3A H3AC 109.5 . . ?

loop_
_geom_bond_atom_site_label_1
_geom_bond_atom_site_label_2
_geom_bond_distance
_geom_bond_site_symmetry_2
_geom_bond_publ_flag
F001 B00V 1.3865(17) . ?
F002 B00V 1.3889(17) . ?
N003 C00F 1.3955(16) . ?
N003 C00G 1.3719(16) . ?
N003 B00V 1.4981(18) . ?
N004 C00B 1.3573(16) . ?
N004 C00K 1.3783(16) . ?
N004 B00V 1.6119(18) . ?
C005 C007 1.5397(17) . ?
C005 C00N 1.5378(18) . ?
C005 C00P 1.5344(19) . ?
C005 C00U 1.537(2) . ?
C006 H006 0.9500 . ?
C006 C007 1.4042(17) . ?
C006 C00C 1.3871(17) . ?
C007 C009 1.4013(17) . ?
C008 C009 1.4081(17) . ?
C008 C00B 1.4704(17) . ?
C008 C00G 1.4031(17) . ?
C009 H009 0.9500 . ?
C00A C00C 1.4554(17) . ?
C00A C00E 1.3972(17) . ?
C00A C00F 1.4112(18) . ?
C00B C00D 1.4440(18) . ?
C00C C00G 1.4149(17) . ?
C00D C00H 1.4205(18) . ?
C00D C00J 1.4272(18) . ?
C00E H00E 0.9500 . ?
C00E C00I 1.3936(18) . ?
C00F C00O 1.3955(18) . ?
C00H H00H 0.9500 . ?
C00H C00T 1.3732(19) . ?
C00I C00M 1.4117(19) . ?
C00I C00S 1.5362(18) . ?
C00J C00L 1.410(2) . ?
C00J C00Q 1.4142(19) . ?
C00K H00K 0.9500 . ?
C00K C00L 1.349(2) . ?
C00L H00L 0.9500 . ?
C00M H00M 0.9500 . ?
C00M C00O 1.3836(19) . ?
C00N H00A 0.9800 . ?
C00N H00B 0.9800 . ?
C00N H00C 0.9800 . ?
C00O H00O 0.9500 . ?
C00P H00D 0.9800 . ?
C00P H00F 0.9800 . ?
C00P H00G 0.9800 . ?
C00Q H00Q 0.9500 . ?
C00Q C00R 1.362(2) . ?
C00R H00R 0.9500 . ?
C00R C00T 1.405(2) . ?
C00S C1 1.505(6) . ?
C00S C3 1.491(9) . ?
C00S C4 1.587(8) . ?
C00S C4A 1.482(7) . ?
C00S C1A 1.570(4) . ?
C00S C3A 1.538(6) . ?
C00T H00T 0.9500 . ?
C00U H00I 0.9800 . ?
C00U H00J 0.9800 . ?
C00U H00N 0.9800 . ?
C1 H1A 0.9800 . ?
C1 H1B 0.9800 . ?
C1 H1C 0.9800 . ?
C3 H3A 0.9800 . ?
C3 H3B 0.9800 . ?
C3 H3C 0.9800 . ?
C4 H4A 0.9800 . ?
C4 H4B 0.9800 . ?
C4 H4C 0.9800 . ?
C4A H4AA 0.9800 . ?
C4A H4AB 0.9800 . ?
C4A H4AC 0.9800 . ?
C1A H1AA 0.9800 . ?
C1A H1AB 0.9800 . ?
C1A H1AC 0.9800 . ?
C3A H3AA 0.9800 . ?
C3A H3AB 0.9800 . ?
C3A H3AC 0.9800 . ?

loop_
_geom_torsion_atom_site_label_1
_geom_torsion_atom_site_label_2
_geom_torsion_atom_site_label_3
_geom_torsion_atom_site_label_4
_geom_torsion
_geom_torsion_site_symmetry_1
_geom_torsion_site_symmetry_2
_geom_torsion_site_symmetry_3
_geom_torsion_site_symmetry_4
_geom_torsion_publ_flag
N003 C00F C00O C00M 178.03(13) . . . . ?
N004 C00B C00D C00H 170.49(11) . . . . ?
N004 C00B C00D C00J -8.55(17) . . . . ?
N004 C00K C00L C00J -3.9(2) . . . . ?
C005 C007 C009 C008 -175.10(12) . . . . ?
C006 C007 C009 C008 1.87(19) . . . . ?
C006 C00C C00G N003 174.06(11) . . . . ?
C006 C00C C00G C008 -1.49(19) . . . . ?
C007 C006 C00C C00A 167.31(13) . . . . ?
C007 C006 C00C C00G -4.02(18) . . . . ?
C008 C00B C00D C00H -9.9(2) . . . . ?
C008 C00B C00D C00J 171.06(11) . . . . ?
C009 C008 C00B N004 164.76(12) . . . . ?
C009 C008 C00B C00D -14.9(2) . . . . ?
C009 C008 C00G N003 -168.18(12) . . . . ?
C009 C008 C00G C00C 6.70(18) . . . . ?
C00A C00C C00G N003 0.49(14) . . . . ?
C00A C00C C00G C008 -175.06(11) . . . . ?
C00A C00E C00I C00M -0.68(19) . . . . ?
C00A C00E C00I C00S 179.54(12) . . . . ?
C00A C00F C00O C00M 0.39(19) . . . . ?
C00B N004 C00K C00L 4.1(2) . . . . ?
C00B N004 B00V F001 141.17(12) . . . . ?
C00B N004 B00V F002 -101.11(14) . . . . ?
C00B N004 B00V N003 20.07(17) . . . . ?
C00B C008 C009 C007 175.58(12) . . . . ?
C00B C008 C00G N003 9.55(19) . . . . ?
C00B C008 C00G C00C -175.57(11) . . . . ?
C00B C00D C00H C00T 172.40(12) . . . . ?
C00B C00D C00J C00L 8.77(18) . . . . ?
C00B C00D C00J C00Q -172.58(12) . . . . ?
C00C C006 C007 C005 -179.19(11) . . . . ?
C00C C006 C007 C009 3.84(18) . . . . ?
C00C C00A C00E C00I -173.83(13) . . . . ?
C00C C00A C00F N003 -2.75(14) . . . . ?
C00C C00A C00F C00O 175.29(12) . . . . ?
C00D C00H C00T C00R 2.7(2) . . . . ?
C00D C00J C00L C00K -2.7(2) . . . . ?
C00D C00J C00Q C00R -2.2(2) . . . . ?
C00E C00A C00C C006 4.3(2) . . . . ?
C00E C00A C00C C00G 176.52(13) . . . . ?
C00E C00A C00F N003 -178.68(11) . . . . ?
C00E C00A C00F C00O -0.64(19) . . . . ?
C00E C00I C00M C00O 0.5(2) . . . . ?
C00E C00I C00S C1 -8.2(7) . . . . ?
C00E C00I C00S C3 -129.1(7) . . . . ?
C00E C00I C00S C4 111.2(9) . . . . ?
C00E C00I C00S C4A 82.1(6) . . . . ?
C00E C00I C00S C1A -39.5(5) . . . . ?
C00E C00I C00S C3A -153.8(5) . . . . ?
C00F N003 C00G C008 173.22(12) . . . . ?
C00F N003 C00G C00C -2.16(14) . . . . ?
C00F N003 B00V F001 60.50(18) . . . . ?
C00F N003 B00V F002 -63.93(17) . . . . ?
C00F N003 B00V N004 179.10(11) . . . . ?
C00F C00A C00C C006 -170.83(14) . . . . ?
C00F C00A C00C C00G 1.36(13) . . . . ?
C00F C00A C00E C00I 0.78(19) . . . . ?
C00G N003 C00F C00A 3.06(14) . . . . ?
C00G N003 C00F C00O -174.77(13) . . . . ?
C00G N003 B00V F001 -141.45(12) . . . . ?
C00G N003 B00V F002 94.13(14) . . . . ?
C00G N003 B00V N004 -22.84(16) . . . . ?
C00G C008 C009 C007 -6.93(18) . . . . ?
C00G C008 C00B N004 -12.66(17) . . . . ?
C00G C008 C00B C00D 167.72(12) . . . . ?
C00H C00D C00J C00L -170.34(12) . . . . ?
C00H C00D C00J C00Q 8.31(18) . . . . ?
C00I C00M C00O C00F -0.3(2) . . . . ?
C00J C00D C00H C00T -8.54(18) . . . . ?
C00J C00Q C00R C00T -4.0(2) . . . . ?
C00K N004 C00B C008 -177.42(11) . . . . ?
C00K N004 C00B C00D 2.23(18) . . . . ?
C00K N004 B00V F001 -44.04(14) . . . . ?
C00K N004 B00V F002 73.68(13) . . . . ?
C00K N004 B00V N003 -165.15(11) . . . . ?
C00L C00J C00Q C00R 176.41(13) . . . . ?
C00M C00I C00S C1 172.0(7) . . . . ?
C00M C00I C00S C3 51.1(7) . . . . ?
C00M C00I C00S C4 -68.5(9) . . . . ?
C00M C00I C00S C4A -97.7(6) . . . . ?
C00M C00I C00S C1A 140.7(4) . . . . ?
C00M C00I C00S C3A 26.4(5) . . . . ?
C00N C005 C007 C006 36.81(17) . . . . ?
C00N C005 C007 C009 -146.26(12) . . . . ?
C00P C005 C007 C006 156.75(12) . . . . ?
C00P C005 C007 C009 -26.32(17) . . . . ?
C00Q C00J C00L C00K 178.63(13) . . . . ?
C00Q C00R C00T C00H 3.8(2) . . . . ?
C00S C00I C00M C00O -179.76(13) . . . . ?
C00U C005 C007 C006 -82.53(15) . . . . ?
C00U C005 C007 C009 94.40(14) . . . . ?
B00V N003 C00F C00A 163.46(12) . . . . ?
B00V N003 C00F C00O -14.4(2) . . . . ?
B00V N003 C00G C008 10.82(19) . . . . ?
B00V N003 C00G C00C -164.56(11) . . . . ?
B00V N004 C00B C008 -3.07(18) . . . . ?
B00V N004 C00B C00D 176.58(11) . . . . ?
B00V N004 C00K C00L -170.97(12) . . . . ?
